data_1546886
loop_
_publ_author_name
'B\"oserle, Ji\<r\'i'
'Zhigulin, Grigory'
'\<St\<epni\<cka, Petr'
'Hork\'y, Filip'
'Erben, Milan'
'Jambor, Roman'
'R\%u\<zi\<cka, Ale\<s'
'Ketkov, Sergey'
'Dost\'al, Libor'

_publ_section_title
;
 Facile activation of alkynes with a boraguanidinato-stabilized germylene:
 a combined experimental and theoretical study
;
_journal_issue 36
_journal_name_full 'Dalton Transactions'
_journal_page_first 12339
_journal_page_last 12353
_journal_paper_doi 10.1039/C7DT01950E
_journal_volume 46
_journal_year 2017
_chemical_formula_moiety 'C62 H78 B2 Fe Ge2 N6, C6 H14'
_chemical_formula_sum 'C68 H92 B2 Fe Ge2 N6'
_chemical_formula_weight 1216.12
_chemical_name_systematic
;
 ?
;
_space_group_crystal_system triclinic
_space_group_IT_number 2
_space_group_name_Hall '-P 1'
_space_group_name_H-M_alt 'P -1'
_symmetry_space_group_name_Hall '-P 1'
_symmetry_space_group_name_H-M 'P -1'
_atom_sites_solution_hydrogens difmap
_audit_creation_method SHELXL-97
_audit_update_record
;
2017-02-17 deposited with the CCDC.
2017-08-24 downloaded from the CCDC.
;
_cell_angle_alpha 75.454(9)
_cell_angle_beta 78.047(8)
_cell_angle_gamma 85.108(7)
_cell_formula_units_Z 2
_cell_length_a 10.7590(8)
_cell_length_b 14.9720(14)
_cell_length_c 21.213(2)
_cell_measurement_reflns_used 54798
_cell_measurement_temperature 150(1)
_cell_measurement_theta_max 26.5
_cell_measurement_theta_min 1
_cell_volume 3233.8(5)
_computing_cell_refinement 'COLLECT and DENZO'
_computing_data_collection 'COLLECT (Hooft, 1998) and DENZO (Otwinowski & Minor, 1997)'
_computing_data_reduction 'COLLECT and DENZO'
_computing_molecular_graphics 'PLATON (Spek, 2003)'
_computing_publication_material 'SHELXL-97 (Sheldrick, 2008)'
_computing_structure_refinement 'SHELXL-2013 (Sheldrick, 2013)'
_computing_structure_solution 'SIR92 (Altomare et al., 1994)'
_diffrn_ambient_temperature 150(1)
_diffrn_detector_area_resol_mean 9.091
_diffrn_measured_fraction_theta_full 0.990
_diffrn_measured_fraction_theta_max 0.983
_diffrn_measurement_device_type 'Bruker Nonius KappaCCD area detector'
_diffrn_measurement_method '\f and \w scans to fill the Ewald sphere'
_diffrn_radiation_monochromator graphite
_diffrn_radiation_source 'fine-focus sealed tube'
_diffrn_radiation_type MoK\a
_diffrn_radiation_wavelength 0.71073
_diffrn_reflns_av_R_equivalents 0.1573
_diffrn_reflns_av_unetI/netI 0.0945
_diffrn_reflns_Laue_measured_fraction_full 0.990
_diffrn_reflns_Laue_measured_fraction_max 0.983
_diffrn_reflns_limit_h_max 13
_diffrn_reflns_limit_h_min -13
_diffrn_reflns_limit_k_max 18
_diffrn_reflns_limit_k_min -18
_diffrn_reflns_limit_l_max 26
_diffrn_reflns_limit_l_min -26
_diffrn_reflns_number 54709
_diffrn_reflns_point_group_measured_fraction_full 0.990
_diffrn_reflns_point_group_measured_fraction_max 0.983
_diffrn_reflns_theta_full 25.242
_diffrn_reflns_theta_max 26.498
_diffrn_reflns_theta_min 1.918
_diffrn_standards_number 0
_exptl_absorpt_coefficient_mu 1.189
_exptl_absorpt_correction_T_max 0.857
_exptl_absorpt_correction_T_min 0.748
_exptl_absorpt_correction_type integration
_exptl_absorpt_process_details
;
Gaussian integration (Coppens, 1970)
;
_exptl_crystal_colour red
_exptl_crystal_density_diffrn 1.249
_exptl_crystal_description block
_exptl_crystal_F_000 1284
_exptl_crystal_size_max 0.39
_exptl_crystal_size_mid 0.33
_exptl_crystal_size_min 0.16
_refine_diff_density_max 1.239
_refine_diff_density_min -0.896
_refine_diff_density_rms 0.111
_refine_ls_extinction_method none
_refine_ls_goodness_of_fit_ref 1.121
_refine_ls_hydrogen_treatment constr
_refine_ls_matrix_type full
_refine_ls_number_parameters 658
_refine_ls_number_reflns 13191
_refine_ls_number_restraints 0
_refine_ls_restrained_S_all 1.121
_refine_ls_R_factor_all 0.1123
_refine_ls_R_factor_gt 0.0677
_refine_ls_shift/su_max 0.001
_refine_ls_shift/su_mean 0.000
_refine_ls_structure_factor_coef Fsqd
_refine_ls_weighting_details 'w=1/[\s^2^(Fo^2^)+(0.0306P)^2^+12.9493P] where P=(Fo^2^+2Fc^2^)/3'
_refine_ls_weighting_scheme calc
_refine_ls_wR_factor_gt 0.1423
_refine_ls_wR_factor_ref 0.1741
_reflns_Friedel_coverage 0.000
_reflns_number_gt 9144
_reflns_number_total 13191
_reflns_threshold_expression 'I > 2\s(I)'
_cod_data_source_file c7dt01950e5.cif
_cod_data_source_block 2c
_cod_database_code 1546886
_shelx_space_group_comment
;
The symmetry employed for this shelxl refinement is uniquely defined
by the following loop, which should always be used as a source of
symmetry information in preference to the above space-group names.
They are only intended as comments.
;

loop_
_space_group_symop_operation_xyz
'x, y, z'
'-x, -y, -z'

loop_
_atom_site_label
_atom_site_type_symbol
_atom_site_fract_x
_atom_site_fract_y
_atom_site_fract_z
_atom_site_U_iso_or_equiv
_atom_site_adp_type
_atom_site_occupancy
_atom_site_site_symmetry_order
_atom_site_calc_flag
_atom_site_refinement_flags_posn
_atom_site_refinement_flags_adp
Ge1 Ge 0.40567(5) 0.23781(4) 0.74291(2) 0.02173(14) Uani 1 1 d . .
Ge2 Ge 0.42881(5) 0.34893(4) 0.80652(2) 0.02136(13) Uani 1 1 d . .
Fe1 Fe 0.23578(9) -0.01192(6) 0.90263(4) 0.0374(2) Uani 1 1 d . .
N1 N 0.5240(4) 0.1613(3) 0.7025(2) 0.0270(9) Uani 1 1 d . .
C1 C 0.2951(4) 0.1950(3) 0.8319(2) 0.0225(10) Uani 1 1 d . .
N4 N 0.5630(4) 0.4110(3) 0.8175(2) 0.0248(9) Uani 1 1 d . .
N2 N 0.3661(4) 0.2536(3) 0.6592(2) 0.0264(9) Uani 1 1 d . .
N5 N 0.3659(4) 0.4694(3) 0.80095(19) 0.0246(9) Uani 1 1 d . .
N3 N 0.5403(4) 0.1911(3) 0.5746(2) 0.0298(10) Uani 1 1 d . .
C33 C 0.2401(5) 0.4950(4) 0.8293(3) 0.0276(11) Uani 1 1 d . .
C43 C 0.7467(7) 0.6448(5) 0.7704(4) 0.064(2) Uani 1 1 d . .
H43A H 0.7814 0.6013 0.7444 0.077 Uiso 1 1 d R U
H43B H 0.8130 0.6642 0.7876 0.077 Uiso 1 1 d R U
H43C H 0.7104 0.6975 0.7431 0.077 Uiso 1 1 d R U
C25 C 0.6932(5) 0.3839(4) 0.8150(3) 0.0291(12) Uani 1 1 d . .
B1 B 0.4813(6) 0.1988(4) 0.6398(3) 0.0248(12) Uani 1 1 d . .
N6 N 0.5265(4) 0.5869(3) 0.8046(2) 0.0310(10) Uani 1 1 d . .
C52 C 0.4127(8) -0.0234(6) 0.9246(4) 0.069(2) Uani 1 1 d . .
H52 H 0.4727 0.0222 0.9101 0.083 Uiso 1 1 d R U
C2 C 0.3191(5) 0.2508(4) 0.8685(2) 0.0260(11) Uani 1 1 d . .
C11 C 0.2952(5) 0.3241(4) 0.6229(2) 0.0287(11) Uani 1 1 d . .
C62 C 0.3256(5) 0.1941(4) 0.9881(2) 0.0299(12) Uani 1 1 d . .
H62 H 0.4071 0.1697 0.9762 0.036 Uiso 1 1 d R U
C57 C 0.2629(5) 0.2438(4) 0.9395(2) 0.0252(11) Uani 1 1 d . .
C4 C 0.6812(5) 0.0792(4) 0.7651(3) 0.0345(13) Uani 1 1 d . .
C34 C 0.2118(5) 0.5060(4) 0.8949(3) 0.0339(13) Uani 1 1 d . .
C51 C 0.2040(6) 0.0554(4) 0.8115(3) 0.0368(14) Uani 1 1 d . .
H51 H 0.2578 0.0547 0.7712 0.044 Uiso 1 1 d R U
C14 C 0.1496(6) 0.4595(5) 0.5512(3) 0.0495(17) Uani 1 1 d . .
H14 H 0.1018 0.5046 0.5267 0.059 Uiso 1 1 d R U
C48 C 0.1081(5) 0.0952(4) 0.9084(3) 0.0359(13) Uani 1 1 d . .
H48 H 0.0884 0.1248 0.9431 0.043 Uiso 1 1 d R U
C3 C 0.5894(5) 0.0783(3) 0.7263(2) 0.0255(11) Uani 1 1 d . .
C47 C 0.2074(5) 0.1190(4) 0.8504(2) 0.0280(11) Uani 1 1 d . .
C58 C 0.1439(5) 0.2835(4) 0.9574(3) 0.0336(12) Uani 1 1 d . .
H58 H 0.1022 0.3196 0.9251 0.040 Uiso 1 1 d R U
C16 C 0.1735(6) 0.3042(4) 0.6160(3) 0.0360(13) Uani 1 1 d . .
C17 C 0.4675(5) 0.4373(4) 0.6046(3) 0.0373(13) Uani 1 1 d . .
H17A H 0.4956 0.4927 0.5722 0.045 Uiso 1 1 d R U
H17B H 0.5285 0.3878 0.5992 0.045 Uiso 1 1 d R U
H17C H 0.4591 0.4470 0.6484 0.045 Uiso 1 1 d R U
C5 C 0.7516(6) -0.0008(5) 0.7849(3) 0.0442(15) Uani 1 1 d . .
H5 H 0.8126 -0.0006 0.8102 0.053 Uiso 1 1 d R U
C19 C 0.6798(6) 0.1795(4) 0.5513(3) 0.0391(14) Uani 1 1 d . .
H19 H 0.6948 0.2049 0.5032 0.047 Uiso 1 1 d R U
C12 C 0.3408(5) 0.4129(4) 0.5950(2) 0.0307(12) Uani 1 1 d . .
C59 C 0.0872(6) 0.2684(4) 1.0245(3) 0.0400(14) Uani 1 1 d . .
H59 H 0.0072 0.2948 1.0368 0.048 Uiso 1 1 d R U
C8 C 0.5655(5) -0.0049(4) 0.7129(3) 0.0331(13) Uani 1 1 d . .
C61 C 0.2689(6) 0.1798(4) 1.0549(3) 0.0391(14) Uani 1 1 d . .
H61 H 0.3128 0.1468 1.0873 0.047 Uiso 1 1 d R U
C38 C 0.1465(5) 0.5053(4) 0.7918(3) 0.0341(13) Uani 1 1 d . .
B2 B 0.4885(6) 0.4975(4) 0.8084(3) 0.0250(12) Uani 1 1 d . .
C22 C 0.4642(6) 0.2127(4) 0.5222(3) 0.0371(13) Uani 1 1 d . .
H22 H 0.3753 0.2178 0.5444 0.044 Uiso 1 1 d R U
C39 C 0.3078(6) 0.4858(5) 0.9396(3) 0.0439(15) Uani 1 1 d . .
H39A H 0.3715 0.5315 0.9237 0.053 Uiso 1 1 d R U
H39B H 0.3470 0.4258 0.9395 0.053 Uiso 1 1 d R U
H39C H 0.2664 0.4874 0.9840 0.053 Uiso 1 1 d R U
C40 C 0.1772(5) 0.4904(5) 0.7231(3) 0.0399(14) Uani 1 1 d . .
H40A H 0.2417 0.5317 0.6962 0.048 Uiso 1 1 d R U
H40B H 0.1020 0.5019 0.7042 0.048 Uiso 1 1 d R U
H40C H 0.2073 0.4277 0.7250 0.048 Uiso 1 1 d R U
C30 C 0.7780(5) 0.3912(4) 0.7543(3) 0.0363(13) Uani 1 1 d . .
C13 C 0.2675(6) 0.4791(4) 0.5589(3) 0.0400(14) Uani 1 1 d . .
H13 H 0.2990 0.5377 0.5394 0.048 Uiso 1 1 d R U
C44 C 0.4654(6) 0.6738(4) 0.7731(3) 0.0347(13) Uani 1 1 d . .
H44 H 0.5245 0.7225 0.7682 0.042 Uiso 1 1 d R U
C35 C 0.0902(7) 0.5348(5) 0.9182(3) 0.0507(17) Uani 1 1 d . .
H35 H 0.0711 0.5465 0.9603 0.061 Uiso 1 1 d R U
C7 C 0.6399(6) -0.0821(4) 0.7326(3) 0.0414(15) Uani 1 1 d . .
H7 H 0.6266 -0.1363 0.7215 0.050 Uiso 1 1 d R U
C20 C 0.7572(6) 0.2361(5) 0.5779(3) 0.0517(17) Uani 1 1 d . .
H20A H 0.7313 0.3000 0.5655 0.062 Uiso 1 1 d R U
H20B H 0.8459 0.2285 0.5598 0.062 Uiso 1 1 d R U
H20C H 0.7433 0.2158 0.6254 0.062 Uiso 1 1 d R U
C15 C 0.1034(6) 0.3721(5) 0.5796(3) 0.0480(16) Uani 1 1 d . .
H15 H 0.0236 0.3588 0.5746 0.058 Uiso 1 1 d R U
C37 C 0.0244(6) 0.5310(5) 0.8191(4) 0.0548(18) Uani 1 1 d . .
H37 H -0.0398 0.5376 0.7947 0.066 Uiso 1 1 d R U
C31 C 0.6454(6) 0.3448(4) 0.9402(3) 0.0428(15) Uani 1 1 d . .
H31A H 0.5823 0.2999 0.9469 0.051 Uiso 1 1 d R U
H31B H 0.6045 0.4046 0.9393 0.051 Uiso 1 1 d R U
H31C H 0.6919 0.3283 0.9757 0.051 Uiso 1 1 d R U
C49 C 0.0477(6) 0.0184(5) 0.9035(3) 0.0478(17) Uani 1 1 d . .
H49 H -0.0203 -0.0109 0.9340 0.057 Uiso 1 1 d R U
C9 C 0.7017(6) 0.1656(5) 0.7852(3) 0.0466(16) Uani 1 1 d . .
H9A H 0.7773 0.1579 0.8037 0.056 Uiso 1 1 d R U
H9B H 0.6300 0.1775 0.8178 0.056 Uiso 1 1 d R U
H9C H 0.7105 0.2165 0.7469 0.056 Uiso 1 1 d R U
C29 C 0.9030(6) 0.3578(5) 0.7555(4) 0.0488(17) Uani 1 1 d . .
H29 H 0.9601 0.3621 0.7155 0.059 Uiso 1 1 d R U
C6 C 0.7323(7) -0.0814(4) 0.7681(3) 0.0474(16) Uani 1 1 d . .
H6 H 0.7821 -0.1344 0.7805 0.057 Uiso 1 1 d R U
C60 C 0.1488(6) 0.2154(5) 1.0726(3) 0.0450(16) Uani 1 1 d . .
H60 H 0.1088 0.2030 1.1170 0.054 Uiso 1 1 d R U
C42 C 0.6140(8) 0.6530(5) 0.8819(4) 0.063(2) Uani 1 1 d . .
H42A H 0.5808 0.7137 0.8643 0.076 Uiso 1 1 d R U
H42B H 0.6902 0.6580 0.8975 0.076 Uiso 1 1 d R U
H42C H 0.5520 0.6209 0.9180 0.076 Uiso 1 1 d R U
C41 C 0.6432(6) 0.5997(4) 0.8270(3) 0.0431(15) Uani 1 1 d . .
H41 H 0.6763 0.5382 0.8466 0.052 Uiso 1 1 d R U
C45 C 0.4525(7) 0.6746(5) 0.7034(3) 0.0487(16) Uani 1 1 d . .
H45A H 0.5334 0.6585 0.6791 0.058 Uiso 1 1 d R U
H45B H 0.4247 0.7350 0.6817 0.058 Uiso 1 1 d R U
H45C H 0.3915 0.6304 0.7051 0.058 Uiso 1 1 d R U
C23 C 0.4712(7) 0.1355(5) 0.4862(3) 0.0526(18) Uani 1 1 d . .
H23A H 0.5569 0.1283 0.4633 0.063 Uiso 1 1 d R U
H23B H 0.4156 0.1513 0.4547 0.063 Uiso 1 1 d R U
H23C H 0.4457 0.0787 0.5176 0.063 Uiso 1 1 d R U
C26 C 0.7353(5) 0.3479(4) 0.8751(3) 0.0347(13) Uani 1 1 d . .
C46 C 0.3411(7) 0.7029(5) 0.8123(3) 0.0544(18) Uani 1 1 d . .
H46A H 0.2734 0.6686 0.8077 0.065 Uiso 1 1 d R U
H46B H 0.3242 0.7677 0.7958 0.065 Uiso 1 1 d R U
H46C H 0.3469 0.6908 0.8582 0.065 Uiso 1 1 d R U
C55 C 0.2929(9) -0.1462(5) 0.9294(3) 0.068(2) Uani 1 1 d . .
H55 H 0.2601 -0.1950 0.9190 0.082 Uiso 1 1 d R U
C28 C 0.9430(6) 0.3187(5) 0.8139(4) 0.0523(18) Uani 1 1 d . .
H28 H 1.0258 0.2949 0.8133 0.063 Uiso 1 1 d R U
C54 C 0.2504(8) -0.1115(5) 0.9863(3) 0.059(2) Uani 1 1 d . .
H54 H 0.1839 -0.1346 1.0209 0.071 Uiso 1 1 d R U
C24 C 0.4940(7) 0.3058(4) 0.4728(3) 0.0478(16) Uani 1 1 d . .
H24A H 0.4916 0.3527 0.4967 0.057 Uiso 1 1 d R U
H24B H 0.4324 0.3213 0.4445 0.057 Uiso 1 1 d R U
H24C H 0.5773 0.3018 0.4463 0.057 Uiso 1 1 d R U
C10 C 0.4611(6) -0.0133(4) 0.6770(3) 0.0436(15) Uani 1 1 d . .
H10A H 0.4980 -0.0148 0.6320 0.052 Uiso 1 1 d R U
H10B H 0.4027 0.0388 0.6773 0.052 Uiso 1 1 d R U
H10C H 0.4166 -0.0691 0.6986 0.052 Uiso 1 1 d R U
C27 C 0.8600(6) 0.3153(5) 0.8735(3) 0.0493(17) Uani 1 1 d . .
H27 H 0.8882 0.2901 0.9131 0.059 Uiso 1 1 d R U
C32 C 0.7343(6) 0.4310(5) 0.6898(3) 0.0438(15) Uani 1 1 d . .
H32A H 0.6912 0.3850 0.6788 0.053 Uiso 1 1 d R U
H32B H 0.8068 0.4504 0.6554 0.053 Uiso 1 1 d R U
H32C H 0.6774 0.4831 0.6938 0.053 Uiso 1 1 d R U
C18 C 0.1230(6) 0.2092(5) 0.6464(3) 0.0512(17) Uani 1 1 d . .
H18A H 0.0399 0.2070 0.6371 0.061 Uiso 1 1 d R U
H18B H 0.1181 0.1949 0.6935 0.061 Uiso 1 1 d R U
H18C H 0.1790 0.1648 0.6279 0.061 Uiso 1 1 d R U
C50 C 0.1055(7) -0.0067(5) 0.8437(3) 0.0508(18) Uani 1 1 d . .
H50 H 0.0838 -0.0552 0.8284 0.061 Uiso 1 1 d R U
C36 C -0.0034(6) 0.5477(6) 0.8817(4) 0.063(2) Uani 1 1 d . .
H36 H -0.0851 0.5668 0.8991 0.075 Uiso 1 1 d R U
C21 C 0.7292(7) 0.0795(5) 0.5613(3) 0.0573(19) Uani 1 1 d . .
H21A H 0.7276 0.0534 0.6076 0.069 Uiso 1 1 d R U
H21B H 0.8148 0.0770 0.5370 0.069 Uiso 1 1 d R U
H21C H 0.6761 0.0449 0.5455 0.069 Uiso 1 1 d R U
C53 C 0.3221(8) -0.0377(5) 0.9827(3) 0.060(2) Uani 1 1 d . .
H53 H 0.3119 -0.0030 1.0143 0.072 Uiso 1 1 d R U
C56 C 0.3956(9) -0.0923(6) 0.8909(4) 0.078(3) Uani 1 1 d . .
H56 H 0.4446 -0.0997 0.8508 0.093 Uiso 1 1 d R U

loop_
_atom_site_aniso_label
_atom_site_aniso_U_11
_atom_site_aniso_U_22
_atom_site_aniso_U_33
_atom_site_aniso_U_23
_atom_site_aniso_U_13
_atom_site_aniso_U_12
Ge1 0.0260(3) 0.0169(3) 0.0204(3) -0.00300(19) -0.0008(2) -0.0033(2)
Ge2 0.0225(3) 0.0174(3) 0.0229(3) -0.0043(2) -0.0013(2) -0.0027(2)
Fe1 0.0502(5) 0.0206(4) 0.0335(4) -0.0036(3) 0.0085(4) -0.0068(4)
N1 0.032(2) 0.021(2) 0.027(2) -0.0065(17) -0.0015(18) -0.0023(18)
C1 0.024(2) 0.022(3) 0.017(2) 0.0000(19) -0.0006(18) 0.001(2)
N4 0.024(2) 0.015(2) 0.035(2) -0.0040(17) -0.0079(18) -0.0033(17)
N2 0.032(2) 0.024(2) 0.022(2) -0.0062(17) -0.0014(17) -0.0008(19)
N5 0.023(2) 0.027(2) 0.025(2) -0.0065(17) -0.0040(16) -0.0039(18)
N3 0.040(3) 0.023(2) 0.025(2) -0.0067(18) -0.0013(19) -0.002(2)
C33 0.027(3) 0.020(3) 0.036(3) -0.010(2) -0.002(2) 0.000(2)
C43 0.043(4) 0.037(4) 0.110(6) 0.000(4) -0.026(4) -0.007(3)
C25 0.027(3) 0.018(3) 0.041(3) -0.004(2) -0.007(2) -0.006(2)
B1 0.033(3) 0.011(3) 0.027(3) 0.000(2) -0.003(2) -0.006(2)
N6 0.040(3) 0.020(2) 0.036(2) -0.0051(19) -0.015(2) -0.004(2)
C52 0.063(5) 0.052(5) 0.070(5) 0.024(4) -0.015(4) 0.012(4)
C2 0.027(3) 0.025(3) 0.023(2) -0.004(2) 0.000(2) 0.000(2)
C11 0.030(3) 0.034(3) 0.024(3) -0.011(2) -0.005(2) 0.000(2)
C62 0.036(3) 0.022(3) 0.029(3) -0.005(2) -0.004(2) 0.000(2)
C57 0.024(3) 0.025(3) 0.026(3) -0.008(2) 0.001(2) -0.006(2)
C4 0.038(3) 0.030(3) 0.033(3) -0.007(2) -0.003(2) 0.000(3)
C34 0.039(3) 0.023(3) 0.038(3) -0.012(2) 0.001(2) 0.005(2)
C51 0.044(3) 0.037(3) 0.029(3) -0.006(2) -0.001(2) -0.016(3)
C14 0.052(4) 0.054(4) 0.039(3) 0.001(3) -0.022(3) 0.008(3)
C48 0.034(3) 0.035(3) 0.035(3) -0.010(2) 0.007(2) -0.012(3)
C3 0.030(3) 0.020(3) 0.022(2) -0.0018(19) 0.001(2) 0.004(2)
C47 0.027(3) 0.025(3) 0.026(3) 0.000(2) 0.002(2) -0.005(2)
C58 0.034(3) 0.032(3) 0.034(3) -0.009(2) -0.002(2) -0.005(2)
C16 0.039(3) 0.036(3) 0.032(3) -0.007(2) -0.006(2) -0.002(3)
C17 0.040(3) 0.030(3) 0.038(3) -0.002(2) -0.004(2) -0.007(3)
C5 0.038(3) 0.047(4) 0.039(3) 0.002(3) -0.008(3) 0.011(3)
C19 0.042(3) 0.039(4) 0.029(3) -0.007(2) 0.006(2) -0.001(3)
C12 0.038(3) 0.030(3) 0.022(3) -0.004(2) -0.003(2) -0.001(2)
C59 0.035(3) 0.045(4) 0.042(3) -0.024(3) 0.007(3) -0.007(3)
C8 0.041(3) 0.023(3) 0.028(3) -0.007(2) 0.010(2) -0.002(2)
C61 0.051(4) 0.034(3) 0.031(3) -0.004(2) -0.009(3) -0.009(3)
C38 0.026(3) 0.033(3) 0.043(3) -0.014(3) -0.002(2) 0.005(2)
B2 0.034(3) 0.020(3) 0.022(3) -0.005(2) -0.006(2) -0.001(2)
C22 0.056(4) 0.028(3) 0.027(3) -0.010(2) -0.005(3) 0.003(3)
C39 0.064(4) 0.040(4) 0.025(3) -0.007(2) -0.003(3) -0.003(3)
C40 0.033(3) 0.050(4) 0.041(3) -0.014(3) -0.013(3) -0.003(3)
C30 0.030(3) 0.032(3) 0.046(3) -0.007(3) -0.007(2) -0.009(2)
C13 0.050(4) 0.031(3) 0.035(3) -0.002(2) -0.008(3) 0.002(3)
C44 0.044(3) 0.021(3) 0.038(3) -0.003(2) -0.011(3) -0.004(2)
C35 0.055(4) 0.048(4) 0.044(4) -0.021(3) 0.012(3) 0.005(3)
C7 0.058(4) 0.019(3) 0.038(3) -0.002(2) 0.002(3) 0.003(3)
C20 0.037(3) 0.067(5) 0.046(4) -0.015(3) 0.007(3) -0.006(3)
C15 0.040(3) 0.058(4) 0.048(4) -0.005(3) -0.024(3) 0.005(3)
C37 0.031(3) 0.067(5) 0.071(5) -0.031(4) -0.009(3) 0.012(3)
C31 0.049(4) 0.039(4) 0.037(3) -0.001(3) -0.012(3) 0.001(3)
C49 0.042(3) 0.046(4) 0.052(4) -0.014(3) 0.011(3) -0.027(3)
C9 0.047(4) 0.043(4) 0.054(4) -0.012(3) -0.018(3) -0.002(3)
C29 0.027(3) 0.053(4) 0.063(4) -0.015(3) 0.005(3) -0.013(3)
C6 0.065(4) 0.028(3) 0.037(3) 0.003(3) 0.001(3) 0.014(3)
C60 0.052(4) 0.059(4) 0.024(3) -0.013(3) 0.006(3) -0.024(3)
C42 0.092(6) 0.041(4) 0.079(5) -0.025(4) -0.049(5) -0.007(4)
C41 0.054(4) 0.020(3) 0.063(4) -0.006(3) -0.035(3) 0.000(3)
C45 0.073(5) 0.035(4) 0.038(3) -0.006(3) -0.019(3) 0.010(3)
C23 0.080(5) 0.044(4) 0.041(4) -0.022(3) -0.016(3) -0.001(4)
C26 0.033(3) 0.025(3) 0.046(3) -0.003(2) -0.011(2) -0.008(2)
C46 0.076(5) 0.027(3) 0.053(4) -0.009(3) -0.006(4) 0.015(3)
C55 0.123(7) 0.023(3) 0.045(4) -0.005(3) 0.007(4) 0.003(4)
C28 0.025(3) 0.052(4) 0.075(5) -0.003(4) -0.013(3) -0.006(3)
C54 0.086(6) 0.034(4) 0.044(4) -0.001(3) 0.005(4) 0.002(4)
C24 0.071(5) 0.041(4) 0.029(3) -0.008(3) -0.008(3) 0.002(3)
C10 0.053(4) 0.031(3) 0.046(4) -0.014(3) 0.003(3) -0.012(3)
C27 0.031(3) 0.046(4) 0.066(4) 0.012(3) -0.024(3) -0.015(3)
C32 0.038(3) 0.054(4) 0.037(3) -0.008(3) -0.003(3) -0.004(3)
C18 0.042(4) 0.051(4) 0.060(4) -0.005(3) -0.016(3) -0.012(3)
C50 0.063(4) 0.045(4) 0.046(4) -0.013(3) 0.000(3) -0.031(3)
C36 0.033(4) 0.082(6) 0.074(5) -0.040(4) 0.008(3) 0.010(4)
C21 0.057(4) 0.054(5) 0.048(4) -0.009(3) 0.008(3) 0.011(4)
C53 0.089(6) 0.035(4) 0.046(4) 0.000(3) -0.013(4) 0.015(4)
C56 0.094(6) 0.059(5) 0.048(4) 0.006(4) 0.019(4) 0.033(5)

loop_
_atom_type_symbol
_atom_type_description
_atom_type_scat_dispersion_real
_atom_type_scat_dispersion_imag
_atom_type_scat_source
C C 0.0033 0.0016 'International Tables Vol C Tables 4.2.6.8 and 6.1.1.4'
H H 0.0000 0.0000 'International Tables Vol C Tables 4.2.6.8 and 6.1.1.4'
N N 0.0061 0.0033 'International Tables Vol C Tables 4.2.6.8 and 6.1.1.4'
B B 0.0013 0.0007 'International Tables Vol C Tables 4.2.6.8 and 6.1.1.4'
Fe Fe 0.3463 0.8444 'International Tables Vol C Tables 4.2.6.8 and 6.1.1.4'
Ge Ge 0.1547 1.8001 'International Tables Vol C Tables 4.2.6.8 and 6.1.1.4'

loop_
_exptl_crystal_face_index_h
_exptl_crystal_face_index_k
_exptl_crystal_face_index_l
_exptl_crystal_face_perp_dist
1 0 0 0.153
-1 0 0 0.102
0 0 1 0.055
0 0 -1 0.080
-1 1 0 0.084
0 -6 0 0.089
0 1 0 0.163

loop_
_geom_angle_atom_site_label_1
_geom_angle_atom_site_label_2
_geom_angle_atom_site_label_3
_geom_angle
N1 Ge1 N2 75.93(19)
N1 Ge1 C1 123.51(19)
N2 Ge1 C1 128.78(19)
N1 Ge1 B1 38.0(2)
N2 Ge1 B1 38.4(2)
C1 Ge1 B1 143.05(19)
N1 Ge1 Ge2 131.62(13)
N2 Ge1 Ge2 131.71(14)
C1 Ge1 Ge2 74.07(14)
B1 Ge1 Ge2 142.75(13)
N5 Ge2 N4 75.79(18)
N5 Ge2 C2 115.99(19)
N4 Ge2 C2 131.9(2)
N5 Ge2 B2 38.11(19)
N4 Ge2 B2 37.71(19)
C2 Ge2 B2 135.8(2)
N5 Ge2 Ge1 131.04(13)
N4 Ge2 Ge1 135.82(13)
C2 Ge2 Ge1 73.62(14)
B2 Ge2 Ge1 149.27(13)
C56 Fe1 C55 40.7(3)
C56 Fe1 C47 126.8(3)
C55 Fe1 C47 163.6(2)
C56 Fe1 C51 108.3(3)
C55 Fe1 C51 125.6(3)
C47 Fe1 C51 40.9(2)
C56 Fe1 C48 165.1(3)
C55 Fe1 C48 152.8(3)
C47 Fe1 C48 41.7(2)
C51 Fe1 C48 69.0(2)
C56 Fe1 C49 153.5(4)
C55 Fe1 C49 118.4(3)
C47 Fe1 C49 68.9(2)
C51 Fe1 C49 68.3(2)
C48 Fe1 C49 40.4(2)
C56 Fe1 C52 41.5(4)
C55 Fe1 C52 69.1(4)
C47 Fe1 C52 108.4(3)
C51 Fe1 C52 121.4(3)
C48 Fe1 C52 126.4(3)
C49 Fe1 C52 162.9(3)
C56 Fe1 C54 67.6(3)
C55 Fe1 C54 40.6(3)
C47 Fe1 C54 154.7(3)
C51 Fe1 C54 163.1(3)
C48 Fe1 C54 119.3(3)
C49 Fe1 C54 107.5(3)
C52 Fe1 C54 67.3(3)
C56 Fe1 C53 67.8(3)
C55 Fe1 C53 68.1(3)
C47 Fe1 C53 121.1(3)
C51 Fe1 C53 156.0(3)
C48 Fe1 C53 108.3(3)
C49 Fe1 C53 126.0(3)
C52 Fe1 C53 39.8(3)
C54 Fe1 C53 39.5(3)
C56 Fe1 C50 119.5(4)
C55 Fe1 C50 106.3(3)
C47 Fe1 C50 68.9(2)
C51 Fe1 C50 40.6(2)
C48 Fe1 C50 68.6(3)
C49 Fe1 C50 40.7(3)
C52 Fe1 C50 155.6(3)
C54 Fe1 C50 125.7(3)
C53 Fe1 C50 162.5(3)
C3 N1 B1 131.8(4)
C3 N1 Ge1 133.9(3)
B1 N1 Ge1 90.2(3)
C2 C1 C47 129.4(4)
C2 C1 Ge1 105.2(3)
C47 C1 Ge1 125.3(4)
C25 N4 B2 136.6(4)
C25 N4 Ge2 130.2(3)
B2 N4 Ge2 90.7(3)
C11 N2 B1 133.0(4)
C11 N2 Ge1 130.9(3)
B1 N2 Ge1 89.7(3)
C33 N5 B2 129.7(4)
C33 N5 Ge2 125.0(3)
B2 N5 Ge2 90.6(3)
B1 N3 C22 118.9(5)
B1 N3 C19 124.9(5)
C22 N3 C19 115.3(4)
C38 C33 C34 121.2(5)
C38 C33 N5 118.4(5)
C34 C33 N5 120.3(5)
C41 C43 H43A 109.4
C41 C43 H43B 110.1
H43A C43 H43B 109.5
C41 C43 H43C 108.9
H43A C43 H43C 109.5
H43B C43 H43C 109.5
C30 C25 C26 120.3(5)
C30 C25 N4 121.3(5)
C26 C25 N4 118.4(5)
N3 B1 N1 129.3(5)
N3 B1 N2 127.7(5)
N1 B1 N2 102.9(4)
N3 B1 Ge1 169.0(4)
N1 B1 Ge1 51.8(2)
N2 B1 Ge1 51.9(2)
B2 N6 C41 120.5(5)
B2 N6 C44 125.2(5)
C41 N6 C44 113.9(4)
C53 C52 C56 106.8(7)
C53 C52 Fe1 70.3(5)
C56 C52 Fe1 68.8(5)
C53 C52 H52 126.5
C56 C52 H52 126.7
Fe1 C52 H52 125.6
C1 C2 C57 125.5(4)
C1 C2 Ge2 106.4(3)
C57 C2 Ge2 127.8(4)
C12 C11 N2 122.0(5)
C12 C11 C16 119.4(5)
N2 C11 C16 118.6(5)
C57 C62 C61 120.9(5)
C57 C62 H62 119.6
C61 C62 H62 119.6
C62 C57 C58 119.5(5)
C62 C57 C2 120.3(5)
C58 C57 C2 120.2(5)
C5 C4 C3 119.0(5)
C5 C4 C9 120.1(6)
C3 C4 C9 120.8(5)
C35 C34 C33 117.5(6)
C35 C34 C39 119.8(5)
C33 C34 C39 122.8(5)
C50 C51 C47 109.1(5)
C50 C51 Fe1 70.5(4)
C47 C51 Fe1 69.6(3)
C50 C51 H51 125.5
C47 C51 H51 125.4
Fe1 C51 H51 126.1
C13 C14 C15 119.5(6)
C13 C14 H14 120.1
C15 C14 H14 120.4
C49 C48 C47 107.5(5)
C49 C48 Fe1 69.8(4)
C47 C48 Fe1 69.0(3)
C49 C48 H48 126.2
C47 C48 H48 126.3
Fe1 C48 H48 125.8
C8 C3 N1 121.8(5)
C8 C3 C4 119.4(5)
N1 C3 C4 118.8(5)
C51 C47 C48 107.0(4)
C51 C47 C1 124.5(4)
C48 C47 C1 128.4(5)
C51 C47 Fe1 69.6(3)
C48 C47 Fe1 69.3(3)
C1 C47 Fe1 127.4(4)
C57 C58 C59 119.3(6)
C57 C58 H58 120.3
C59 C58 H58 120.4
C15 C16 C11 119.4(5)
C15 C16 C18 120.7(6)
C11 C16 C18 119.9(5)
C12 C17 H17A 109.3
C12 C17 H17B 109.5
H17A C17 H17B 109.5
C12 C17 H17C 109.6
H17A C17 H17C 109.5
H17B C17 H17C 109.5
C6 C5 C4 121.0(6)
C6 C5 H5 119.5
C4 C5 H5 119.5
N3 C19 C20 113.0(5)
N3 C19 C21 114.5(5)
C20 C19 C21 111.5(6)
N3 C19 H19 105.6
C20 C19 H19 105.8
C21 C19 H19 105.6
C13 C12 C11 119.4(5)
C13 C12 C17 120.1(5)
C11 C12 C17 120.5(5)
C60 C59 C58 120.7(6)
C60 C59 H59 119.7
C58 C59 H59 119.6
C7 C8 C3 119.2(6)
C7 C8 C10 118.3(5)
C3 C8 C10 122.5(5)
C60 C61 C62 119.7(6)
C60 C61 H61 120.2
C62 C61 H61 120.1
C33 C38 C37 118.4(5)
C33 C38 C40 120.6(5)
C37 C38 C40 121.0(6)
N6 B2 N4 128.6(5)
N6 B2 N5 128.5(5)
N4 B2 N5 102.8(4)
N6 B2 Ge2 176.0(4)
N4 B2 Ge2 51.6(2)
N5 B2 Ge2 51.3(2)
N3 C22 C23 112.8(5)
N3 C22 C24 113.4(5)
C23 C22 C24 111.0(5)
N3 C22 H22 106.5
C23 C22 H22 106.3
C24 C22 H22 106.3
C34 C39 H39A 109.2
C34 C39 H39B 109.5
H39A C39 H39B 109.5
C34 C39 H39C 109.8
H39A C39 H39C 109.5
H39B C39 H39C 109.5
C38 C40 H40A 109.8
C38 C40 H40B 109.4
H40A C40 H40B 109.5
C38 C40 H40C 109.2
H40A C40 H40C 109.5
H40B C40 H40C 109.5
C29 C30 C25 118.1(6)
C29 C30 C32 121.1(5)
C25 C30 C32 120.8(5)
C14 C13 C12 121.2(6)
C14 C13 H13 119.5
C12 C13 H13 119.2
N6 C44 C45 111.4(5)
N6 C44 C46 116.3(5)
C45 C44 C46 111.0(5)
N6 C44 H44 106.0
C45 C44 H44 105.7
C46 C44 H44 105.6
C36 C35 C34 122.4(6)
C36 C35 H35 118.8
C34 C35 H35 118.8
C6 C7 C8 121.9(6)
C6 C7 H7 119.3
C8 C7 H7 118.8
C19 C20 H20A 109.2
C19 C20 H20B 109.7
H20A C20 H20B 109.5
C19 C20 H20C 109.4
H20A C20 H20C 109.5
H20B C20 H20C 109.5
C16 C15 C14 121.1(6)
C16 C15 H15 119.3
C14 C15 H15 119.6
C36 C37 C38 121.2(6)
C36 C37 H37 119.5
C38 C37 H37 119.3
C26 C31 H31A 109.6
C26 C31 H31B 109.2
H31A C31 H31B 109.5
C26 C31 H31C 109.6
H31A C31 H31C 109.5
H31B C31 H31C 109.5
C48 C49 C50 109.2(5)
C48 C49 Fe1 69.7(4)
C50 C49 Fe1 70.2(4)
C48 C49 H49 125.7
C50 C49 H49 125.1
Fe1 C49 H49 127.0
C4 C9 H9A 109.9
C4 C9 H9B 109.5
H9A C9 H9B 109.5
C4 C9 H9C 109.1
H9A C9 H9C 109.5
H9B C9 H9C 109.5
C28 C29 C30 121.7(6)
C28 C29 H29 119.4
C30 C29 H29 119.0
C7 C6 C5 119.3(6)
C7 C6 H6 120.3
C5 C6 H6 120.4
C61 C60 C59 119.8(5)
C61 C60 H60 119.9
C59 C60 H60 120.2
C41 C42 H42A 109.2
C41 C42 H42B 110.0
H42A C42 H42B 109.5
C41 C42 H42C 109.3
H42A C42 H42C 109.5
H42B C42 H42C 109.5
N6 C41 C43 112.8(5)
N6 C41 C42 111.1(6)
C43 C41 C42 111.3(6)
N6 C41 H41 107.2
C43 C41 H41 107.0
C42 C41 H41 107.1
C44 C45 H45A 109.2
C44 C45 H45B 109.7
H45A C45 H45B 109.5
C44 C45 H45C 109.5
H45A C45 H45C 109.5
H45B C45 H45C 109.5
C22 C23 H23A 109.2
C22 C23 H23B 109.4
H23A C23 H23B 109.5
C22 C23 H23C 109.8
H23A C23 H23C 109.5
H23B C23 H23C 109.5
C27 C26 C25 119.2(6)
C27 C26 C31 120.7(6)
C25 C26 C31 120.1(5)
C44 C46 H46A 109.5
C44 C46 H46B 109.6
H46A C46 H46B 109.5
C44 C46 H46C 109.3
H46A C46 H46C 109.5
H46B C46 H46C 109.5
C54 C55 C56 106.5(7)
C54 C55 Fe1 70.1(4)
C56 C55 Fe1 69.5(4)
C54 C55 H55 127.0
C56 C55 H55 126.5
Fe1 C55 H55 125.3
C29 C28 C27 119.7(6)
C29 C28 H28 120.1
C27 C28 H28 120.2
C53 C54 C55 109.4(7)
C53 C54 Fe1 70.4(4)
C55 C54 Fe1 69.3(4)
C53 C54 H54 125.3
C55 C54 H54 125.3
Fe1 C54 H54 126.3
C22 C24 H24A 109.3
C22 C24 H24B 109.9
H24A C24 H24B 109.5
C22 C24 H24C 109.2
H24A C24 H24C 109.5
H24B C24 H24C 109.5
C8 C10 H10A 109.1
C8 C10 H10B 109.5
H10A C10 H10B 109.5
C8 C10 H10C 109.8
H10A C10 H10C 109.5
H10B C10 H10C 109.5
C28 C27 C26 120.8(6)
C28 C27 H27 119.4
C26 C27 H27 119.8
C30 C32 H32A 109.7
C30 C32 H32B 109.2
H32A C32 H32B 109.5
C30 C32 H32C 109.5
H32A C32 H32C 109.5
H32B C32 H32C 109.5
C16 C18 H18A 109.6
C16 C18 H18B 109.5
H18A C18 H18B 109.5
C16 C18 H18C 109.4
H18A C18 H18C 109.5
H18B C18 H18C 109.5
C51 C50 C49 107.2(5)
C51 C50 Fe1 68.9(4)
C49 C50 Fe1 69.1(4)
C51 C50 H50 126.1
C49 C50 H50 126.7
Fe1 C50 H50 126.6
C35 C36 C37 119.2(6)
C35 C36 H36 120.3
C37 C36 H36 120.5
C19 C21 H21A 109.3
C19 C21 H21B 109.6
H21A C21 H21B 109.5
C19 C21 H21C 109.5
H21A C21 H21C 109.5
H21B C21 H21C 109.5
C54 C53 C52 109.2(7)
C54 C53 Fe1 70.1(5)
C52 C53 Fe1 69.9(5)
C54 C53 H53 125.6
C52 C53 H53 125.2
Fe1 C53 H53 126.5
C55 C56 C52 108.1(7)
C55 C56 Fe1 69.8(5)
C52 C56 Fe1 69.8(5)
C55 C56 H56 126.5
C52 C56 H56 125.4
Fe1 C56 H56 126.3

loop_
_geom_bond_atom_site_label_1
_geom_bond_atom_site_label_2
_geom_bond_distance
Ge1 N1 1.860(4)
Ge1 N2 1.865(4)
Ge1 C1 1.995(4)
Ge1 B1 2.369(6)
Ge1 Ge2 2.4470(7)
Ge2 N5 1.856(4)
Ge2 N4 1.866(4)
Ge2 C2 1.991(5)
Ge2 B2 2.379(6)
Fe1 C56 2.022(8)
Fe1 C55 2.025(7)
Fe1 C47 2.027(5)
Fe1 C51 2.027(6)
Fe1 C48 2.032(6)
Fe1 C49 2.033(7)
Fe1 C52 2.035(8)
Fe1 C54 2.037(7)
Fe1 C53 2.040(8)
Fe1 C50 2.048(7)
N1 C3 1.407(7)
N1 B1 1.459(7)
C1 C2 1.345(7)
C1 C47 1.465(7)
N4 C25 1.418(7)
N4 B2 1.456(7)
N2 C11 1.408(7)
N2 B1 1.471(7)
N5 C33 1.424(6)
N5 B2 1.469(7)
N3 B1 1.425(7)
N3 C22 1.471(7)
N3 C19 1.489(7)
C33 C38 1.384(8)
C33 C34 1.410(7)
C43 C41 1.518(10)
C43 H43A 0.9601
C43 H43B 0.9600
C43 H43C 0.9600
C25 C30 1.400(8)
C25 C26 1.405(8)
N6 B2 1.411(7)
N6 C41 1.474(7)
N6 C44 1.474(7)
C52 C53 1.387(10)
C52 C56 1.436(13)
C52 H52 0.9299
C2 C57 1.484(7)
C11 C12 1.399(7)
C11 C16 1.412(8)
C62 C57 1.375(7)
C62 C61 1.391(7)
C62 H62 0.9299
C57 C58 1.385(8)
C4 C5 1.382(8)
C4 C3 1.412(8)
C4 C9 1.507(8)
C34 C35 1.373(8)
C34 C39 1.506(8)
C51 C50 1.415(8)
C51 C47 1.415(8)
C51 H51 0.9300
C14 C13 1.377(9)
C14 C15 1.383(9)
C14 H14 0.9301
C48 C49 1.404(8)
C48 C47 1.443(7)
C48 H48 0.9299
C3 C8 1.400(7)
C58 C59 1.396(8)
C58 H58 0.9301
C16 C15 1.383(9)
C16 C18 1.504(8)
C17 C12 1.507(8)
C17 H17A 0.9600
C17 H17B 0.9600
C17 H17C 0.9600
C5 C6 1.384(9)
C5 H5 0.9300
C19 C20 1.512(9)
C19 C21 1.524(9)
C19 H19 0.9800
C12 C13 1.387(8)
C59 C60 1.376(9)
C59 H59 0.9301
C8 C7 1.375(8)
C8 C10 1.512(9)
C61 C60 1.370(9)
C61 H61 0.9300
C38 C37 1.386(8)
C38 C40 1.493(8)
C22 C23 1.527(8)
C22 C24 1.532(8)
C22 H22 0.9800
C39 H39A 0.9600
C39 H39B 0.9599
C39 H39C 0.9601
C40 H40A 0.9600
C40 H40B 0.9599
C40 H40C 0.9601
C30 C29 1.397(9)
C30 C32 1.503(8)
C13 H13 0.9299
C44 C45 1.510(8)
C44 C46 1.514(9)
C44 H44 0.9801
C35 C36 1.366(10)
C35 H35 0.9300
C7 C6 1.369(9)
C7 H7 0.9299
C20 H20A 0.9600
C20 H20B 0.9600
C20 H20C 0.9599
C15 H15 0.9300
C37 C36 1.380(10)
C37 H37 0.9301
C31 C26 1.506(8)
C31 H31A 0.9600
C31 H31B 0.9600
C31 H31C 0.9600
C49 C50 1.418(9)
C49 H49 0.9300
C9 H9A 0.9601
C9 H9B 0.9601
C9 H9C 0.9600
C29 C28 1.369(10)
C29 H29 0.9300
C6 H6 0.9299
C60 H60 0.9300
C42 C41 1.537(9)
C42 H42A 0.9600
C42 H42B 0.9600
C42 H42C 0.9600
C41 H41 0.9800
C45 H45A 0.9599
C45 H45B 0.9600
C45 H45C 0.9599
C23 H23A 0.9600
C23 H23B 0.9600
C23 H23C 0.9601
C26 C27 1.385(8)
C46 H46A 0.9600
C46 H46B 0.9600
C46 H46C 0.9600
C55 C54 1.409(10)
C55 C56 1.409(11)
C55 H55 0.9299
C28 C27 1.381(10)
C28 H28 0.9300
C54 C53 1.379(10)
C54 H54 0.9299
C24 H24A 0.9600
C24 H24B 0.9599
C24 H24C 0.9600
C10 H10A 0.9599
C10 H10B 0.9600
C10 H10C 0.9599
C27 H27 0.9299
C32 H32A 0.9600
C32 H32B 0.9599
C32 H32C 0.9600
C18 H18A 0.9601
C18 H18B 0.9598
C18 H18C 0.9600
C50 H50 0.9300
C36 H36 0.9300
C21 H21A 0.9602
C21 H21B 0.9600
C21 H21C 0.9600
C53 H53 0.9300
C56 H56 0.9300

loop_
_platon_squeeze_void_nr
_platon_squeeze_void_average_x
_platon_squeeze_void_average_y
_platon_squeeze_void_average_z
_platon_squeeze_void_volume
_platon_squeeze_void_count_electrons
_platon_squeeze_void_content
1 0.000 0.000 0.500 559 109 ' '
